data_7040352
loop_
_publ_author_name
'Tripathy, Suman Kumar'
'De, Umasankar'
'Dehury, Niranjan'
'Laha, Paltan'
'Panda, Manas Kumar'
'Kim, Hyung Sik'
'Patra, Srikanta'

_publ_section_title
;
 Cyclometallated iridium complexes inducing paraptotic cell death like
 natural products: synthesis, structure and mechanistic aspects.
;
_journal_issue 38
_journal_name_full 'Dalton transactions (Cambridge, England : 2003)'
_journal_page_first 15122
_journal_page_last 15136
_journal_paper_doi 10.1039/c6dt00929h
_journal_volume 45
_journal_year 2016
_chemical_formula_moiety '2(C46 H32 Ir N6 S2), 2(F6 P), 3(C7 H8)'
_chemical_formula_sum 'C113 H88 F12 Ir2 N12 P2 S4'
_chemical_formula_weight 2416.53
_chemical_name_common ThenilmIrPPy_LN_sq
_space_group_crystal_system trigonal
_space_group_IT_number 148
_space_group_name_Hall '-R 3'
_space_group_name_H-M_alt 'R -3'
_symmetry_space_group_name_Hall '-R 3'
_symmetry_space_group_name_H-M 'R -3 :H'
_atom_sites_solution_hydrogens geom
_audit_creation_date 2015-04-14
_audit_creation_method
;

;
_audit_update_record
;
2016-07-27 deposited with the CCDC.
2016-08-17 downloaded from the CCDC.
;
_cell_angle_alpha 90
_cell_angle_beta 90
_cell_angle_gamma 120
_cell_formula_units_Z 9
_cell_length_a 49.358(8)
_cell_length_b 49.358(8)
_cell_length_c 11.9179(19)
_cell_measurement_reflns_used 9720
_cell_measurement_temperature 77(2)
_cell_measurement_theta_max 23.21
_cell_measurement_theta_min 2.18
_cell_volume 25145(7)
_computing_cell_refinement 'Bruker SAINT'
_computing_data_collection 'Bruker APEX2'
_computing_data_reduction 'Bruker SAINT'
_computing_molecular_graphics 'Bruker SHELXTL'
_computing_publication_material 'Bruker SHELXTL'
_computing_structure_refinement 'SHELXL-2013 (Sheldrick, 2013)'
_computing_structure_solution 'SHELXS-97 (Sheldrick 2008)'
_diffrn_ambient_temperature 77.0
_diffrn_measured_fraction_theta_full 0.999
_diffrn_measured_fraction_theta_max 0.939
_diffrn_measurement_device_type 'Bruker APEX-II CCD'
_diffrn_measurement_method '\f and \w scans'
_diffrn_radiation_type MoK\a
_diffrn_radiation_wavelength 0.71073
_diffrn_reflns_av_R_equivalents 0.1045
_diffrn_reflns_av_unetI/netI 0.0933
_diffrn_reflns_Laue_measured_fraction_full 0.999
_diffrn_reflns_Laue_measured_fraction_max 0.939
_diffrn_reflns_limit_h_max 65
_diffrn_reflns_limit_h_min -62
_diffrn_reflns_limit_k_max 65
_diffrn_reflns_limit_k_min -64
_diffrn_reflns_limit_l_max 15
_diffrn_reflns_limit_l_min -15
_diffrn_reflns_number 184536
_diffrn_reflns_point_group_measured_fraction_full 0.999
_diffrn_reflns_point_group_measured_fraction_max 0.939
_diffrn_reflns_theta_full 25.000
_diffrn_reflns_theta_max 28.283
_diffrn_reflns_theta_min 2.123
_exptl_absorpt_coefficient_mu 2.554
_exptl_absorpt_process_details SADABS
_exptl_crystal_colour red
_exptl_crystal_density_diffrn 1.436
_exptl_crystal_description block
_exptl_crystal_F_000 10854
_exptl_crystal_size_max 0.33
_exptl_crystal_size_mid 0.22
_exptl_crystal_size_min 0.20
_refine_diff_density_max 2.322
_refine_diff_density_min -1.115
_refine_diff_density_rms 0.151
_refine_ls_extinction_method none
_refine_ls_goodness_of_fit_ref 1.032
_refine_ls_hydrogen_treatment constr
_refine_ls_matrix_type full
_refine_ls_number_parameters 622
_refine_ls_number_reflns 13028
_refine_ls_number_restraints 129
_refine_ls_restrained_S_all 1.030
_refine_ls_R_factor_all 0.1132
_refine_ls_R_factor_gt 0.0588
_refine_ls_shift/su_max 0.006
_refine_ls_shift/su_mean 0.000
_refine_ls_structure_factor_coef Fsqd
_refine_ls_weighting_details 'w=1/[\s^2^(Fo^2^)+(0.0491P)^2^+385.7625P] where P=(Fo^2^+2Fc^2^)/3'
_refine_ls_weighting_scheme calc
_refine_ls_wR_factor_gt 0.1131
_refine_ls_wR_factor_ref 0.1280
_reflns_Friedel_coverage 0.000
_reflns_number_gt 8934
_reflns_number_total 13028
_reflns_threshold_expression 'I > 2\s(I)'
_cod_data_source_file c6dt00929h2.cif
_cod_data_source_block mo_ThenilmIrPPy_LN_sq
_cod_depositor_comments
;Adding full bibliography for 7040351--7040352.cif.

 Adding full bibliography for 7040351--7040352.cif.
;
_cod_original_cell_volume 25145(9)
_cod_database_code 7040352
_shelx_space_group_comment
;
The symmetry employed for this shelxl refinement is uniquely defined
by the following loop, which should always be used as a source of
symmetry information in preference to the above space-group names.
They are only intended as comments.
;
_olex2_refinement_description
;
1. Fixed Uiso
 At 1.2 times of:
  All C(H) groups
 At 1.5 times of:
  All C(H,H,H) groups
2. Restrained distances
 C60-C55 = C56-C57 = C58-C59
 1.36 with sigma of 0.02
 C54-C60
 2.399 with sigma of 0.04
 C54-C56
 2.4 with sigma of 0.04
3. Restrained planarity
 C60, C59, C58, C57, C56, C55, C54
 with sigma of 0.1
4. Uiso/Uaniso restraints and constraints
C47 \\sim C48 \\sim C53 \\sim C52 \\sim C51 \\sim C50 \\sim C49: within 1.7A
with sigma of 0.04 and sigma for terminal atoms of 0.08
C59 \\sim C60 \\sim C55 \\sim C56 \\sim C57 \\sim C58: within 1.7A with sigma
of 0.04 and sigma for terminal atoms of 0.08
C54 \\sim C55: within 1.7A with sigma of 0.04 and sigma for terminal atoms of
0.08
Uanis(C47) = Uanis(C48)
Uanis(C60) = Uanis(C59) = Uanis(C58) = Uanis(C57) = Uanis(C56) = Uanis(C55)
Uanis(C54) = Uanis(C55)
Uanis(C19) = Uanis(C20) = Uanis(C21) = Uanis(C22) = Uanis(S1)
5. Rigid body (RIGU) restrains
 C56, C55, C60, C59, C58, C57
 with sigma for 1-2 distances of 0.004 and sigma for 1-3 distances of 0.004
6. Others
 Fixed Sof: C60(0.5) H60(0.5) C59(0.5) H59(0.5) C58(0.5) H58(0.5) C57(0.5)
 H57(0.5) C56(0.5) H56(0.5) C55(0.5) C54(0.5) H54A(0.5) H54B(0.5) H54C(0.5)
7.a Me refined with riding coordinates:
 C54(H54A,H54B,H54C)
7.b Aromatic/amide H refined with riding coordinates:
 C38(H38), C1(H1), C35(H35), C23(H23), C26(H26), C41(H41), C2(H2), C30(H30),
 C29(H29), C32(H32), C37(H37), C36(H36), C44(H44), C42(H42), C9(H9), C10(H10),
 C15(H15), C25(H25), C8(H8), C3(H3), C16(H16), C17(H17), C24(H24), C20(H20),
 C21(H21), C49(H49), C51(H51), C22(H22), C50(H50), C52(H52), C53(H53), C60(H60),
  C59(H59), C58(H58), C57(H57), C56(H56)
7.c Idealised Me refined as rotating group:
 C46(H46A,H46B,H46C), C34(H34A,H34B,H34C), C47(H47A,H47B,H47C)
;
_olex2_submission_special_instructions 'No special instructions were received'

loop_
_space_group_symop_operation_xyz
'x, y, z'
'-y, x-y, z'
'-x+y, -x, z'
'x+2/3, y+1/3, z+1/3'
'-y+2/3, x-y+1/3, z+1/3'
'-x+y+2/3, -x+1/3, z+1/3'
'x+1/3, y+2/3, z+2/3'
'-y+1/3, x-y+2/3, z+2/3'
'-x+y+1/3, -x+2/3, z+2/3'
'-x, -y, -z'
'y, -x+y, -z'
'x-y, x, -z'
'-x+2/3, -y+1/3, -z+1/3'
'y+2/3, -x+y+1/3, -z+1/3'
'x-y+2/3, x+1/3, -z+1/3'
'-x+1/3, -y+2/3, -z+2/3'
'y+1/3, -x+y+2/3, -z+2/3'
'x-y+1/3, x+2/3, -z+2/3'

loop_
_atom_site_label
_atom_site_type_symbol
_atom_site_fract_x
_atom_site_fract_y
_atom_site_fract_z
_atom_site_U_iso_or_equiv
_atom_site_adp_type
_atom_site_occupancy
_atom_site_site_symmetry_order
_atom_site_calc_flag
_atom_site_refinement_flags_posn
_atom_site_refinement_flags_adp
_atom_site_refinement_flags_occupancy
_atom_site_disorder_assembly
_atom_site_disorder_group
Ir1 Ir 0.79237(2) 0.51536(2) 0.53771(2) 0.02279(8) Uani 1 1 d . . . . .
P1 P 0.80620(4) 0.53346(4) 0.04187(13) 0.0352(4) Uani 1 1 d . . . . .
S2 S 0.89266(4) 0.72847(4) 0.34891(15) 0.0409(4) Uani 1 1 d . . . . .
S1 S 0.97891(6) 0.70361(6) 0.6676(2) 0.0886(8) Uani 1 1 d . . . . .
F4 F 0.80080(10) 0.50487(10) 0.1188(3) 0.0524(10) Uani 1 1 d . . . . .
N3 N 0.82271(11) 0.50781(11) 0.4437(4) 0.0251(10) Uani 1 1 d . . . . .
N2 N 0.83200(11) 0.55005(11) 0.6292(4) 0.0244(10) Uani 1 1 d . . . . .
N4 N 0.75847(11) 0.51725(11) 0.6306(4) 0.0248(10) Uani 1 1 d . . . . .
F6 F 0.82937(11) 0.52806(11) -0.0339(4) 0.0608(12) Uani 1 1 d . . . . .
F1 F 0.81137(12) 0.56174(10) -0.0360(4) 0.0653(13) Uani 1 1 d . . . . .
N1 N 0.80255(10) 0.55781(11) 0.4545(4) 0.0252(10) Uani 1 1 d . . . . .
F2 F 0.83459(11) 0.55677(10) 0.1200(4) 0.0661(13) Uani 1 1 d . . . . .
N5 N 0.87980(11) 0.66718(11) 0.4371(4) 0.0285(11) Uani 1 1 d . . . . .
F5 F 0.77787(10) 0.51033(11) -0.0351(4) 0.0641(13) Uani 1 1 d . . . . .
F3 F 0.78247(13) 0.53788(14) 0.1201(4) 0.0805(16) Uani 1 1 d . . . . .
N6 N 0.91209(11) 0.65860(11) 0.6131(4) 0.0303(11) Uani 1 1 d . . . . .
C6 C 0.86851(13) 0.63932(13) 0.4884(5) 0.0266(13) Uani 1 1 d . . . . .
C27 C 0.82715(13) 0.48421(13) 0.4806(5) 0.0259(13) Uani 1 1 d . . . . .
C28 C 0.80949(13) 0.46833(13) 0.5810(5) 0.0265(13) Uani 1 1 d . . . . .
C45 C 0.75454(13) 0.48640(13) 0.4466(5) 0.0255(12) Uani 1 1 d . . . . .
C38 C 0.70412(14) 0.49985(15) 0.6481(5) 0.0333(14) Uani 1 1 d . . . . .
H38 H 0.6834 0.4882 0.6198 0.040 Uiso 1 1 calc R . . . .
C1 C 0.84563(14) 0.54553(14) 0.7181(5) 0.0278(13) Uani 1 1 d . . . . .
H1 H 0.8364 0.5252 0.7505 0.033 Uiso 1 1 calc R . . . .
C33 C 0.78938(13) 0.47876(13) 0.6219(5) 0.0266(13) Uani 1 1 d . . . . .
C39 C 0.72853(14) 0.49951(13) 0.5918(5) 0.0272(13) Uani 1 1 d . . . . .
C11 C 0.82859(13) 0.58379(13) 0.4921(4) 0.0244(12) Uani 1 1 d . . . . .
C5 C 0.88503(13) 0.63485(13) 0.5752(4) 0.0236(12) Uani 1 1 d . . . . .
C7 C 0.83927(13) 0.61349(13) 0.4465(5) 0.0251(12) Uani 1 1 d . . . . .
C35 C 0.76367(14) 0.53387(14) 0.7260(5) 0.0300(13) Uani 1 1 d . . . . .
H35 H 0.7845 0.5458 0.7533 0.036 Uiso 1 1 calc R . . . .
C40 C 0.72605(13) 0.48188(13) 0.4910(5) 0.0277(13) Uani 1 1 d . . . . .
C23 C 0.83727(14) 0.52361(15) 0.3507(5) 0.0344(14) Uani 1 1 d . . . . .
H23 H 0.8335 0.5396 0.3249 0.041 Uiso 1 1 calc R . . . .
C12 C 0.84523(13) 0.57949(13) 0.5852(4) 0.0231(12) Uani 1 1 d . . . . .
C13 C 0.90725(14) 0.69038(13) 0.4721(5) 0.0307(14) Uani 1 1 d . . . . .
C26 C 0.84676(14) 0.47660(15) 0.4211(5) 0.0319(14) Uani 1 1 d . . . . .
H26 H 0.8494 0.4597 0.4452 0.038 Uiso 1 1 calc R . . . .
C41 C 0.69787(14) 0.46184(14) 0.4378(5) 0.0335(14) Uani 1 1 d . . . . .
H41 H 0.6788 0.4584 0.4697 0.040 Uiso 1 1 calc R . . . .
C2 C 0.87297(14) 0.56963(14) 0.7653(5) 0.0304(13) Uani 1 1 d . . . . .
H2 H 0.8820 0.5657 0.8291 0.036 Uiso 1 1 calc R . . . .
C30 C 0.79490(15) 0.43138(15) 0.7309(5) 0.0367(15) Uani 1 1 d . . . . .
H30 H 0.7969 0.4154 0.7682 0.044 Uiso 1 1 calc R . . . .
C18 C 0.92316(14) 0.68657(14) 0.5648(5) 0.0299(13) Uani 1 1 d . . . . .
C29 C 0.81217(15) 0.44479(15) 0.6354(5) 0.0349(14) Uani 1 1 d . . . . .
H29 H 0.8258 0.4381 0.6069 0.042 Uiso 1 1 calc R . . . .
C32 C 0.77248(13) 0.46430(13) 0.7189(5) 0.0278(13) Uani 1 1 d . . . . .
H32 H 0.7589 0.4709 0.7485 0.033 Uiso 1 1 calc R . . . .
C37 C 0.70986(15) 0.51717(15) 0.7451(5) 0.0369(15) Uani 1 1 d . . . . .
H37 H 0.6932 0.5174 0.7843 0.044 Uiso 1 1 calc R . . . .
C36 C 0.74011(15) 0.53416(15) 0.7845(5) 0.0366(15) Uani 1 1 d . . . . .
H36 H 0.7445 0.5460 0.8517 0.044 Uiso 1 1 calc R . . . .
C43 C 0.72519(15) 0.45171(14) 0.2916(5) 0.0331(14) Uani 1 1 d . . . . .
C4 C 0.87261(13) 0.60430(13) 0.6273(4) 0.0237(12) Uani 1 1 d . . . . .
C31 C 0.77459(15) 0.44074(14) 0.7741(5) 0.0346(14) Uani 1 1 d . . . . .
C44 C 0.75326(14) 0.47152(14) 0.3458(5) 0.0292(13) Uani 1 1 d . . . . .
H44 H 0.7723 0.4750 0.3128 0.035 Uiso 1 1 calc R . . . .
C42 C 0.69743(15) 0.44692(15) 0.3392(6) 0.0379(15) Uani 1 1 d . . . . .
H42 H 0.6780 0.4333 0.3037 0.045 Uiso 1 1 calc R . . . .
C9 C 0.79544(15) 0.59011(16) 0.3224(5) 0.0396(16) Uani 1 1 d . . . . .
H9 H 0.7832 0.5916 0.2638 0.047 Uiso 1 1 calc R . . . .
C10 C 0.78690(15) 0.56136(15) 0.3697(5) 0.0325(14) Uani 1 1 d . . . . .
H10 H 0.7691 0.5433 0.3406 0.039 Uiso 1 1 calc R . . . .
C15 C 0.94902(15) 0.74029(15) 0.3729(5) 0.0380(15) Uani 1 1 d . . . . .
H15 H 0.9669 0.7391 0.3948 0.046 Uiso 1 1 calc R . . . .
C25 C 0.86221(15) 0.49362(17) 0.3274(5) 0.0396(16) Uani 1 1 d . . . . .
H25 H 0.8761 0.4889 0.2881 0.048 Uiso 1 1 calc R . . . .
C14 C 0.91926(15) 0.71949(14) 0.4055(5) 0.0332(14) Uani 1 1 d . . . . .
C46 C 0.72493(18) 0.43564(18) 0.1836(6) 0.0493(19) Uani 1 1 d . . . . .
H46A H 0.7422 0.4503 0.1355 0.074 Uiso 1 1 calc GR . . . .
H46B H 0.7050 0.4286 0.1448 0.074 Uiso 1 1 calc GR . . . .
H46C H 0.7275 0.4176 0.2003 0.074 Uiso 1 1 calc GR . . . .
C8 C 0.82174(14) 0.61657(14) 0.3605(5) 0.0332(14) Uani 1 1 d . . . . .
H8 H 0.8278 0.6365 0.3290 0.040 Uiso 1 1 calc R . . . .
C3 C 0.88657(14) 0.59870(14) 0.7196(5) 0.0293(13) Uani 1 1 d . . . . .
H3 H 0.9054 0.6151 0.7502 0.035 Uiso 1 1 calc R . . . .
C16 C 0.95001(17) 0.76396(16) 0.3019(6) 0.0470(18) Uani 1 1 d . . . . .
H16 H 0.9688 0.7804 0.2708 0.056 Uiso 1 1 calc R . . . .
C17 C 0.92179(17) 0.76064(15) 0.2838(5) 0.0424(17) Uani 1 1 d . . . . .
H17 H 0.9183 0.7746 0.2395 0.051 Uiso 1 1 calc R . . . .
C24 C 0.85754(15) 0.51747(16) 0.2907(5) 0.0374(15) Uani 1 1 d . . . . .
H24 H 0.8680 0.5293 0.2260 0.045 Uiso 1 1 calc R . . . .
C20 C 0.9615(2) 0.7427(2) 0.6365(9) 0.0886(8) Uani 1 1 d . . . . .
H20 H 0.9495 0.7522 0.6171 0.106 Uiso 1 1 calc R . . . .
C34 C 0.75616(18) 0.42627(18) 0.8793(6) 0.0525(19) Uani 1 1 d . . . . .
H34A H 0.7588 0.4428 0.9312 0.079 Uiso 1 1 calc GR . . . .
H34B H 0.7637 0.4134 0.9148 0.079 Uiso 1 1 calc GR . . . .
H34C H 0.7340 0.4132 0.8604 0.079 Uiso 1 1 calc GR . . . .
C19 C 0.9520(2) 0.7118(2) 0.6139(9) 0.0886(8) Uani 1 1 d . . . . .
C21 C 0.9897(2) 0.7583(3) 0.6891(9) 0.0886(8) Uani 1 1 d . . . . .
H21 H 0.9990 0.7797 0.7096 0.106 Uiso 1 1 calc R . . . .
C49 C 0.9054(2) 0.6909(2) 0.0893(6) 0.064(2) Uani 1 1 d . U . . .
H49 H 0.9153 0.7100 0.1296 0.077 Uiso 1 1 calc R . . . .
C51 C 0.8656(2) 0.6362(2) 0.0801(8) 0.077(3) Uani 1 1 d . U . . .
H51 H 0.8479 0.6184 0.1109 0.092 Uiso 1 1 calc R . . . .
C22 C 1.0023(2) 0.7424(2) 0.7084(9) 0.0886(8) Uani 1 1 d . . . . .
H22 H 1.0224 0.7505 0.7415 0.106 Uiso 1 1 calc R . . . .
C50 C 0.8791(3) 0.6640(3) 0.1342(8) 0.098(4) Uani 1 1 d . U . . .
H50 H 0.8706 0.6656 0.2040 0.118 Uiso 1 1 calc R . . . .
C48 C 0.9160(4) 0.6885(3) -0.0106(12) 0.152(5) Uani 1 1 d . U . . .
C52 C 0.8780(3) 0.6342(2) -0.0188(11) 0.132(6) Uani 1 1 d . U . . .
H52 H 0.8699 0.6147 -0.0562 0.158 Uiso 1 1 calc R . . . .
C47 C 0.9412(4) 0.7170(3) -0.0623(11) 0.152(5) Uani 1 1 d . U . . .
H47A H 0.9358 0.7336 -0.0599 0.228 Uiso 1 1 calc GR . . . .
H47B H 0.9439 0.7127 -0.1405 0.228 Uiso 1 1 calc GR . . . .
H47C H 0.9607 0.7237 -0.0210 0.228 Uiso 1 1 calc GR . . . .
C53 C 0.9020(4) 0.6604(3) -0.0641(13) 0.179(8) Uani 1 1 d . U . . .
H53 H 0.9095 0.6591 -0.1363 0.215 Uiso 1 1 calc R . . . .
C60 C 1.0092(4) 0.7034(5) 0.1076(16) 0.089(3) Uani 0.5 1 d D U P A -1
H60 H 0.9988 0.6836 0.1436 0.107 Uiso 0.5 1 calc R . P A -1
C59 C 1.0014(4) 0.7266(4) 0.1318(17) 0.089(3) Uani 0.5 1 d D U P A -1
H59 H 0.9863 0.7238 0.1872 0.107 Uiso 0.5 1 calc R . P A -1
C58 C 1.0167(4) 0.7529(5) 0.0704(17) 0.089(3) Uani 0.5 1 d D U P A -1
H58 H 1.0110 0.7684 0.0818 0.107 Uiso 0.5 1 calc R . P A -1
C57 C 1.0373(5) 0.7588(5) 0.0015(19) 0.089(3) Uani 0.5 1 d D U P A -1
H57 H 1.0474 0.7784 -0.0359 0.107 Uiso 0.5 1 calc R . P A -1
C56 C 1.0456(5) 0.7374(4) -0.0207(19) 0.089(3) Uani 0.5 1 d D U P A -1
H56 H 1.0614 0.7418 -0.0750 0.107 Uiso 0.5 1 calc R . P A -1
C55 C 1.0323(4) 0.7103(5) 0.0311(17) 0.089(3) Uani 0.5 1 d D U P A -1
C54 C 1.0398(4) 0.6873(4) -0.0224(17) 0.089(3) Uani 0.5 1 d D U P . .
H54A H 1.0294 0.6676 0.0192 0.133 Uiso 0.5 1 calc R . P A .
H54B H 1.0324 0.6837 -0.1003 0.133 Uiso 0.5 1 calc R . P . .
H54C H 1.0625 0.6957 -0.0212 0.133 Uiso 0.5 1 calc R . P . .

loop_
_atom_site_aniso_label
_atom_site_aniso_U_11
_atom_site_aniso_U_22
_atom_site_aniso_U_33
_atom_site_aniso_U_23
_atom_site_aniso_U_13
_atom_site_aniso_U_12
Ir1 0.02313(13) 0.02541(13) 0.02025(11) -0.00064(9) -0.00097(9) 0.01244(10)
P1 0.0353(9) 0.0493(11) 0.0282(8) 0.0005(7) -0.0013(7) 0.0265(9)
S2 0.0409(10) 0.0338(9) 0.0460(10) 0.0007(7) -0.0062(8) 0.0173(8)
S1 0.0653(14) 0.0787(16) 0.0887(16) -0.0065(13) -0.0399(12) 0.0112(12)
F4 0.056(3) 0.059(3) 0.041(2) 0.0146(19) 0.0063(19) 0.027(2)
N3 0.024(3) 0.029(3) 0.020(2) -0.001(2) -0.002(2) 0.012(2)
N2 0.029(3) 0.028(3) 0.021(2) -0.005(2) -0.003(2) 0.018(2)
N4 0.030(3) 0.024(2) 0.023(2) 0.001(2) 0.000(2) 0.015(2)
F6 0.065(3) 0.080(3) 0.053(3) 0.018(2) 0.023(2) 0.047(3)
F1 0.089(4) 0.059(3) 0.058(3) 0.006(2) -0.019(2) 0.044(3)
N1 0.021(2) 0.030(3) 0.025(2) 0.001(2) -0.002(2) 0.013(2)
F2 0.066(3) 0.055(3) 0.062(3) -0.002(2) -0.026(2) 0.018(2)
N5 0.030(3) 0.026(3) 0.029(3) 0.000(2) 0.000(2) 0.013(2)
F5 0.053(3) 0.072(3) 0.052(3) -0.002(2) -0.018(2) 0.019(2)
F3 0.092(4) 0.121(5) 0.066(3) -0.006(3) 0.014(3) 0.081(4)
N6 0.031(3) 0.030(3) 0.026(3) -0.005(2) -0.004(2) 0.012(2)
C6 0.027(3) 0.024(3) 0.029(3) 0.001(2) 0.001(2) 0.014(3)
C27 0.023(3) 0.030(3) 0.024(3) -0.008(2) -0.005(2) 0.013(3)
C28 0.028(3) 0.024(3) 0.025(3) -0.003(2) -0.001(2) 0.012(3)
C45 0.031(3) 0.025(3) 0.023(3) 0.001(2) -0.002(2) 0.015(3)
C38 0.023(3) 0.040(4) 0.038(3) 0.003(3) 0.001(3) 0.016(3)
C1 0.031(3) 0.030(3) 0.023(3) 0.003(2) -0.001(2) 0.016(3)
C33 0.020(3) 0.030(3) 0.025(3) -0.004(2) -0.008(2) 0.009(3)
C39 0.029(3) 0.024(3) 0.027(3) 0.003(2) 0.003(3) 0.013(3)
C11 0.020(3) 0.028(3) 0.023(3) -0.001(2) 0.000(2) 0.010(3)
C5 0.023(3) 0.030(3) 0.020(3) 0.000(2) 0.002(2) 0.014(3)
C7 0.026(3) 0.029(3) 0.023(3) -0.001(2) -0.002(2) 0.016(3)
C35 0.033(3) 0.028(3) 0.026(3) -0.005(3) 0.000(3) 0.013(3)
C40 0.027(3) 0.027(3) 0.027(3) 0.000(2) -0.004(2) 0.012(3)
C23 0.031(3) 0.043(4) 0.029(3) 0.005(3) -0.001(3) 0.018(3)
C12 0.027(3) 0.026(3) 0.018(3) -0.002(2) -0.001(2) 0.014(3)
C13 0.032(3) 0.025(3) 0.034(3) -0.004(3) 0.003(3) 0.013(3)
C26 0.036(4) 0.038(4) 0.028(3) -0.004(3) 0.000(3) 0.024(3)
C41 0.023(3) 0.028(3) 0.043(4) 0.000(3) 0.000(3) 0.008(3)
C2 0.037(4) 0.038(4) 0.021(3) -0.001(3) -0.007(3) 0.023(3)
C30 0.045(4) 0.032(3) 0.037(4) 0.003(3) -0.001(3) 0.022(3)
C18 0.030(3) 0.032(3) 0.022(3) -0.004(3) -0.003(3) 0.011(3)
C29 0.042(4) 0.037(4) 0.032(3) -0.002(3) -0.002(3) 0.024(3)
C32 0.024(3) 0.030(3) 0.031(3) -0.001(3) 0.000(2) 0.015(3)
C37 0.039(4) 0.045(4) 0.031(3) 0.000(3) 0.010(3) 0.025(3)
C36 0.041(4) 0.041(4) 0.029(3) -0.009(3) -0.002(3) 0.021(3)
C43 0.037(4) 0.033(3) 0.032(3) -0.004(3) -0.007(3) 0.019(3)
C4 0.024(3) 0.029(3) 0.022(3) -0.003(2) -0.001(2) 0.016(3)
C31 0.039(4) 0.030(3) 0.031(3) 0.003(3) 0.002(3) 0.014(3)
C44 0.028(3) 0.032(3) 0.031(3) -0.002(3) -0.001(3) 0.018(3)
C42 0.032(4) 0.031(3) 0.044(4) -0.006(3) -0.009(3) 0.011(3)
C9 0.038(4) 0.044(4) 0.038(4) 0.006(3) -0.011(3) 0.021(3)
C10 0.032(3) 0.034(3) 0.031(3) 0.001(3) -0.007(3) 0.016(3)
C15 0.033(4) 0.032(3) 0.038(4) 0.011(3) -0.003(3) 0.008(3)
C25 0.035(4) 0.059(5) 0.033(3) -0.009(3) 0.002(3) 0.029(3)
C14 0.039(4) 0.027(3) 0.031(3) -0.003(3) -0.001(3) 0.015(3)
C46 0.054(5) 0.059(5) 0.043(4) -0.024(4) -0.018(3) 0.034(4)
C8 0.033(3) 0.029(3) 0.034(3) 0.008(3) -0.003(3) 0.013(3)
C3 0.028(3) 0.032(3) 0.026(3) -0.003(3) -0.006(3) 0.014(3)
C16 0.044(4) 0.040(4) 0.042(4) 0.004(3) -0.006(3) 0.010(3)
C17 0.054(5) 0.027(3) 0.036(4) 0.001(3) -0.007(3) 0.013(3)
C24 0.037(4) 0.047(4) 0.029(3) 0.000(3) 0.007(3) 0.021(3)
C20 0.0653(14) 0.0787(16) 0.0887(16) -0.0065(13) -0.0399(12) 0.0112(12)
C34 0.059(5) 0.054(5) 0.049(4) 0.022(4) 0.017(4) 0.032(4)
C19 0.0653(14) 0.0787(16) 0.0887(16) -0.0065(13) -0.0399(12) 0.0112(12)
C21 0.0653(14) 0.0787(16) 0.0887(16) -0.0065(13) -0.0399(12) 0.0112(12)
C49 0.092(7) 0.062(5) 0.037(4) -0.008(4) -0.014(4) 0.037(5)
C51 0.093(7) 0.054(5) 0.062(6) 0.002(4) 0.010(5) 0.020(5)
C22 0.0653(14) 0.0787(16) 0.0887(16) -0.0065(13) -0.0399(12) 0.0112(12)
C50 0.106(8) 0.085(7) 0.059(6) -0.022(5) 0.023(6) 0.015(6)
C48 0.176(10) 0.072(6) 0.116(7) -0.012(5) 0.071(7) -0.007(6)
C52 0.179(12) 0.049(6) 0.114(9) -0.019(6) 0.075(9) 0.016(7)
C47 0.176(10) 0.072(6) 0.116(7) -0.012(5) 0.071(7) -0.007(6)
C53 0.212(14) 0.067(7) 0.162(12) -0.046(8) 0.131(11) -0.002(8)
C60 0.059(5) 0.084(5) 0.104(6) -0.025(5) -0.049(4) 0.021(4)
C59 0.059(5) 0.084(5) 0.104(6) -0.025(5) -0.049(4) 0.021(4)
C58 0.059(5) 0.084(5) 0.104(6) -0.025(5) -0.049(4) 0.021(4)
C57 0.059(5) 0.084(5) 0.104(6) -0.025(5) -0.049(4) 0.021(4)
C56 0.059(5) 0.084(5) 0.104(6) -0.025(5) -0.049(4) 0.021(4)
C55 0.059(5) 0.084(5) 0.104(6) -0.025(5) -0.049(4) 0.021(4)
C54 0.059(5) 0.084(5) 0.104(6) -0.025(5) -0.049(4) 0.021(4)

loop_
_atom_type_symbol
_atom_type_description
_atom_type_scat_dispersion_real
_atom_type_scat_dispersion_imag
_atom_type_scat_source
C C 0.0033 0.0016 'International Tables Vol C Tables 4.2.6.8 and 6.1.1.4'
H H 0.0000 0.0000 'International Tables Vol C Tables 4.2.6.8 and 6.1.1.4'
N N 0.0061 0.0033 'International Tables Vol C Tables 4.2.6.8 and 6.1.1.4'
F F 0.0171 0.0103 'International Tables Vol C Tables 4.2.6.8 and 6.1.1.4'
P P 0.1023 0.0942 'International Tables Vol C Tables 4.2.6.8 and 6.1.1.4'
S S 0.1246 0.1234 'International Tables Vol C Tables 4.2.6.8 and 6.1.1.4'
Ir Ir -1.4442 7.9887 'International Tables Vol C Tables 4.2.6.8 and 6.1.1.4'

loop_
_geom_angle_atom_site_label_1
_geom_angle_atom_site_label_2
_geom_angle_atom_site_label_3
_geom_angle
N3 Ir1 N2 88.03(17)
N3 Ir1 N1 95.14(18)
N4 Ir1 N3 173.15(18)
N4 Ir1 N2 97.38(18)
N4 Ir1 N1 90.18(17)
N1 Ir1 N2 77.27(17)
C45 Ir1 N3 94.5(2)
C45 Ir1 N2 174.2(2)
C45 Ir1 N4 80.5(2)
C45 Ir1 N1 97.2(2)
C33 Ir1 N3 80.9(2)
C33 Ir1 N2 95.27(19)
C33 Ir1 N4 94.4(2)
C33 Ir1 N1 171.7(2)
C33 Ir1 C45 90.3(2)
F4 P1 F2 90.0(2)
F4 P1 F3 88.6(3)
F6 P1 F4 89.7(2)
F6 P1 F1 90.1(3)
F6 P1 F2 90.3(3)
F6 P1 F5 90.0(3)
F6 P1 F3 178.2(3)
F1 P1 F4 179.4(3)
F1 P1 F2 90.6(3)
F1 P1 F3 91.6(3)
F2 P1 F3 90.0(3)
F5 P1 F4 89.9(2)
F5 P1 F1 89.5(2)
F5 P1 F2 179.6(3)
F5 P1 F3 89.6(3)
C17 S2 C14 91.2(3)
C19 S1 C22 90.7(5)
C27 N3 Ir1 115.1(4)
C23 N3 Ir1 125.1(4)
C23 N3 C27 119.8(5)
C1 N2 Ir1 127.3(4)
C1 N2 C12 118.1(5)
C12 N2 Ir1 114.5(3)
C39 N4 Ir1 115.7(4)
C35 N4 Ir1 124.9(4)
C35 N4 C39 119.3(5)
C11 N1 Ir1 114.8(4)
C10 N1 Ir1 127.7(4)
C10 N1 C11 117.5(5)
C13 N5 C6 117.4(5)
C18 N6 C5 118.2(5)
N5 C6 C5 121.3(5)
N5 C6 C7 117.5(5)
C5 C6 C7 121.0(5)
N3 C27 C28 114.6(5)
N3 C27 C26 119.8(5)
C26 C27 C28 125.6(5)
C33 C28 C27 115.3(5)
C29 C28 C27 123.4(5)
C29 C28 C33 121.3(5)
C40 C45 Ir1 114.0(4)
C44 C45 Ir1 128.5(4)
C44 C45 C40 117.5(5)
C39 C38 H38 119.9
C37 C38 H38 119.9
C37 C38 C39 120.1(6)
N2 C1 H1 118.9
N2 C1 C2 122.1(5)
C2 C1 H1 118.9
C28 C33 Ir1 114.0(4)
C32 C33 Ir1 129.1(4)
C32 C33 C28 116.7(5)
N4 C39 C38 119.8(5)
N4 C39 C40 113.8(5)
C38 C39 C40 126.4(6)
N1 C11 C7 123.0(5)
N1 C11 C12 116.7(5)
C7 C11 C12 120.3(5)
N6 C5 C6 121.0(5)
N6 C5 C4 118.8(5)
C6 C5 C4 120.2(5)
C11 C7 C6 118.4(5)
C11 C7 C8 118.1(5)
C8 C7 C6 123.6(5)
N4 C35 H35 118.9
N4 C35 C36 122.3(6)
C36 C35 H35 118.9
C45 C40 C39 115.9(5)
C41 C40 C45 120.2(5)
C41 C40 C39 123.9(5)
N3 C23 H23 118.7
N3 C23 C24 122.5(6)
C24 C23 H23 118.7
N2 C12 C11 116.3(5)
N2 C12 C4 122.5(5)
C4 C12 C11 121.2(5)
N5 C13 C18 121.5(5)
N5 C13 C14 114.1(5)
C18 C13 C14 124.4(5)
C27 C26 H26 120.1
C25 C26 C27 119.7(6)
C25 C26 H26 120.1
C40 C41 H41 119.7
C42 C41 C40 120.7(6)
C42 C41 H41 119.7
C1 C2 H2 120.1
C3 C2 C1 119.7(5)
C3 C2 H2 120.1
C29 C30 H30 119.3
C29 C30 C31 121.3(6)
C31 C30 H30 119.3
N6 C18 C13 120.3(5)
N6 C18 C19 115.3(6)
C13 C18 C19 124.4(6)
C28 C29 H29 120.3
C30 C29 C28 119.5(6)
C30 C29 H29 120.3
C33 C32 H32 118.4
C31 C32 C33 123.1(6)
C31 C32 H32 118.4
C38 C37 H37 120.5
C36 C37 C38 119.1(6)
C36 C37 H37 120.5
C35 C36 C37 119.4(6)
C35 C36 H36 120.3
C37 C36 H36 120.3
C44 C43 C46 120.6(6)
C42 C43 C44 118.7(6)
C42 C43 C46 120.7(6)
C12 C4 C5 118.7(5)
C12 C4 C3 118.0(5)
C3 C4 C5 123.2(5)
C30 C31 C34 121.0(6)
C32 C31 C30 118.1(6)
C32 C31 C34 120.9(6)
C45 C44 H44 118.7
C43 C44 C45 122.5(6)
C43 C44 H44 118.7
C41 C42 C43 120.4(6)
C41 C42 H42 119.8
C43 C42 H42 119.8
C10 C9 H9 120.1
C8 C9 H9 120.1
C8 C9 C10 119.8(6)
N1 C10 C9 122.9(6)
N1 C10 H10 118.5
C9 C10 H10 118.5
C14 C15 H15 124.2
C14 C15 C16 111.7(6)
C16 C15 H15 124.2
C26 C25 H25 120.0
C26 C25 C24 120.0(6)
C24 C25 H25 120.0
C13 C14 S2 118.3(5)
C15 C14 S2 111.7(5)
C15 C14 C13 129.9(6)
C43 C46 H46A 109.5
C43 C46 H46B 109.5
C43 C46 H46C 109.5
H46A C46 H46B 109.5
H46A C46 H46C 109.5
H46B C46 H46C 109.5
C7 C8 H8 120.7
C9 C8 C7 118.6(6)
C9 C8 H8 120.7
C2 C3 C4 119.5(5)
C2 C3 H3 120.2
C4 C3 H3 120.2
C15 C16 H16 123.5
C17 C16 C15 113.0(6)
C17 C16 H16 123.5
S2 C17 H17 123.8
C16 C17 S2 112.5(5)
C16 C17 H17 123.8
C23 C24 H24 120.9
C25 C24 C23 118.2(6)
C25 C24 H24 120.9
C19 C20 H20 123.1
C21 C20 H20 123.1
C21 C20 C19 113.9(11)
C31 C34 H34A 109.5
C31 C34 H34B 109.5
C31 C34 H34C 109.5
H34A C34 H34B 109.5
H34A C34 H34C 109.5
H34B C34 H34C 109.5
C18 C19 S1 119.5(8)
C20 C19 S1 108.3(7)
C20 C19 C18 131.9(10)
C20 C21 H21 122.6
C22 C21 C20 114.9(11)
C22 C21 H21 122.6
C50 C49 H49 120.9
C48 C49 H49 120.9
C48 C49 C50 118.2(9)
C50 C51 H51 120.8
C50 C51 C52 118.5(10)
C52 C51 H51 120.8
S1 C22 H22 124.0
C21 C22 S1 112.1(8)
C21 C22 H22 124.0
C49 C50 H50 119.2
C51 C50 C49 121.6(9)
C51 C50 H50 119.2
C49 C48 C47 118.3(11)
C49 C48 C53 119.4(11)
C53 C48 C47 122.2(11)
C51 C52 H52 120.3
C51 C52 C53 119.5(10)
C53 C52 H52 120.3
C48 C47 H47A 109.5
C48 C47 H47B 109.5
C48 C47 H47C 109.5
H47A C47 H47B 109.5
H47A C47 H47C 109.5
H47B C47 H47C 109.5
C48 C53 H53 118.7
C52 C53 C48 122.7(11)
C52 C53 H53 118.7
C59 C60 H60 121.0
C55 C60 H60 121.0
C55 C60 C59 118(2)
C60 C59 H59 122.6
C58 C59 C60 115(2)
C58 C59 H59 122.6
C59 C58 H58 116.8
C57 C58 C59 126(3)
C57 C58 H58 116.8
C58 C57 H57 120.3
C58 C57 C56 119(3)
C56 C57 H57 120.3
C57 C56 H56 119.4
C55 C56 C57 121(3)
C55 C56 H56 119.4
C60 C55 C54 126(2)
C56 C55 C60 120(2)
C56 C55 C54 112.6(19)
C55 C54 H54A 109.5
C55 C54 H54B 109.5
C55 C54 H54C 109.5
H54A C54 H54B 109.5
H54A C54 H54C 109.5
H54B C54 H54C 109.5

loop_
_geom_bond_atom_site_label_1
_geom_bond_atom_site_label_2
_geom_bond_distance
Ir1 N3 2.048(5)
Ir1 N2 2.144(5)
Ir1 N4 2.047(5)
Ir1 N1 2.138(5)
Ir1 C45 2.010(6)
Ir1 C33 2.007(6)
P1 F4 1.590(4)
P1 F6 1.581(4)
P1 F1 1.587(4)
P1 F2 1.594(4)
P1 F5 1.583(4)
P1 F3 1.595(5)
S2 C14 1.719(7)
S2 C17 1.706(7)
S1 C19 1.696(11)
S1 C22 1.739(10)
N3 C27 1.362(7)
N3 C23 1.339(8)
N2 C1 1.332(7)
N2 C12 1.365(7)
N4 C39 1.368(7)
N4 C35 1.349(7)
N1 C11 1.360(7)
N1 C10 1.336(7)
N5 C6 1.345(7)
N5 C13 1.330(8)
N6 C5 1.341(7)
N6 C18 1.335(8)
C6 C5 1.401(8)
C6 C7 1.455(8)
C27 C28 1.457(8)
C27 C26 1.394(8)
C28 C33 1.414(8)
C28 C29 1.393(8)
C45 C40 1.413(8)
C45 C44 1.392(8)
C38 H38 0.9500
C38 C39 1.386(8)
C38 C37 1.381(9)
C1 H1 0.9500
C1 C2 1.395(8)
C33 C32 1.395(8)
C39 C40 1.452(8)
C11 C7 1.396(8)
C11 C12 1.458(8)
C5 C4 1.453(8)
C7 C8 1.398(8)
C35 H35 0.9500
C35 C36 1.362(8)
C40 C41 1.392(8)
C23 H23 0.9500
C23 C24 1.381(9)
C12 C4 1.387(8)
C13 C18 1.421(9)
C13 C14 1.482(8)
C26 H26 0.9500
C26 C25 1.376(9)
C41 H41 0.9500
C41 C42 1.382(9)
C2 H2 0.9500
C2 C3 1.358(8)
C30 H30 0.9500
C30 C29 1.377(9)
C30 C31 1.395(9)
C18 C19 1.464(10)
C29 H29 0.9500
C32 H32 0.9500
C32 C31 1.385(8)
C37 H37 0.9500
C37 C36 1.378(9)
C36 H36 0.9500
C43 C44 1.392(8)
C43 C42 1.390(9)
C43 C46 1.509(9)
C4 C3 1.397(8)
C31 C34 1.503(9)
C44 H44 0.9500
C42 H42 0.9500
C9 H9 0.9500
C9 C10 1.382(9)
C9 C8 1.379(9)
C10 H10 0.9500
C15 H15 0.9500
C15 C14 1.362(9)
C15 C16 1.423(9)
C25 H25 0.9500
C25 C24 1.379(9)
C46 H46A 0.9800
C46 H46B 0.9800
C46 H46C 0.9800
C8 H8 0.9500
C3 H3 0.9500
C16 H16 0.9500
C16 C17 1.336(10)
C17 H17 0.9500
C24 H24 0.9500
C20 H20 0.9500
C20 C19 1.379(14)
C20 C21 1.359(12)
C34 H34A 0.9800
C34 H34B 0.9800
C34 H34C 0.9800
C21 H21 0.9500
C21 C22 1.243(14)
C49 H49 0.9500
C49 C50 1.420(13)
C49 C48 1.328(14)
C51 H51 0.9500
C51 C50 1.353(13)
C51 C52 1.353(13)
C22 H22 0.9500
C50 H50 0.9500
C48 C47 1.470(15)
C48 C53 1.359(15)
C52 H52 0.9500
C52 C53 1.355(15)
C47 H47A 0.9800
C47 H47B 0.9800
C47 H47C 0.9800
C53 H53 0.9500
C60 H60 0.9500
C60 C59 1.41(3)
C60 C55 1.364(17)
C59 H59 0.9500
C59 C58 1.347(17)
C58 H58 0.9500
C58 C57 1.22(3)
C57 H57 0.9500
C57 C56 1.335(17)
C56 H56 0.9500
C56 C55 1.31(3)
C55 C54 1.50(3)
C54 H54A 0.9800
C54 H54B 0.9800
C54 H54C 0.9800

loop_
_geom_torsion_atom_site_label_1
_geom_torsion_atom_site_label_2
_geom_torsion_atom_site_label_3
_geom_torsion_atom_site_label_4
_geom_torsion
Ir1 N3 C27 C28 0.0(6)
Ir1 N3 C27 C26 178.4(4)
Ir1 N3 C23 C24 179.9(5)
Ir1 N2 C1 C2 174.6(4)
Ir1 N2 C12 C11 7.1(6)
Ir1 N2 C12 C4 -174.2(4)
Ir1 N4 C39 C38 -178.7(4)
Ir1 N4 C39 C40 0.8(6)
Ir1 N4 C35 C36 -179.8(5)
Ir1 N1 C11 C7 178.7(4)
Ir1 N1 C11 C12 -2.0(6)
Ir1 N1 C10 C9 179.5(5)
Ir1 C45 C40 C39 2.2(7)
Ir1 C45 C40 C41 -178.6(4)
Ir1 C45 C44 C43 179.5(5)
Ir1 C33 C32 C31 -174.3(5)
N3 C27 C28 C33 2.8(7)
N3 C27 C28 C29 -176.2(5)
N3 C27 C26 C25 1.9(9)
N3 C23 C24 C25 1.5(10)
N2 C1 C2 C3 -0.5(9)
N2 C12 C4 C5 180.0(5)
N2 C12 C4 C3 -1.2(8)
N4 C39 C40 C45 -2.0(7)
N4 C39 C40 C41 178.8(5)
N4 C35 C36 C37 -0.5(10)
N1 C11 C7 C6 -176.1(5)
N1 C11 C7 C8 1.9(8)
N1 C11 C12 N2 -3.4(7)
N1 C11 C12 C4 177.9(5)
N5 C6 C5 N6 2.8(8)
N5 C6 C5 C4 -178.6(5)
N5 C6 C7 C11 174.5(5)
N5 C6 C7 C8 -3.4(9)
N5 C13 C18 N6 5.7(9)
N5 C13 C18 C19 -174.4(8)
N5 C13 C14 S2 33.0(7)
N5 C13 C14 C15 -141.5(7)
N6 C5 C4 C12 -177.6(5)
N6 C5 C4 C3 3.7(8)
N6 C18 C19 S1 33.7(11)
N6 C18 C19 C20 -139.3(12)
C6 N5 C13 C18 -4.0(8)
C6 N5 C13 C14 175.3(5)
C6 C5 C4 C12 3.7(8)
C6 C5 C4 C3 -175.0(5)
C6 C7 C8 C9 175.8(6)
C27 N3 C23 C24 -1.6(9)
C27 C28 C33 Ir1 -4.3(6)
C27 C28 C33 C32 -179.1(5)
C27 C28 C29 C30 179.0(6)
C27 C26 C25 C24 -2.0(10)
C28 C27 C26 C25 -179.8(6)
C28 C33 C32 C31 -0.4(9)
C45 C40 C41 C42 -2.1(9)
C38 C39 C40 C45 177.4(6)
C38 C39 C40 C41 -1.7(10)
C38 C37 C36 C35 1.0(10)
C1 N2 C12 C11 -176.6(5)
C1 N2 C12 C4 2.1(8)
C1 C2 C3 C4 1.4(9)
C33 C28 C29 C30 0.0(9)
C33 C32 C31 C30 0.8(9)
C33 C32 C31 C34 179.2(6)
C39 N4 C35 C36 -1.4(9)
C39 C38 C37 C36 0.4(10)
C39 C40 C41 C42 177.0(6)
C11 N1 C10 C9 -2.3(9)
C11 C7 C8 C9 -2.1(9)
C11 C12 C4 C5 -1.4(8)
C11 C12 C4 C3 177.4(5)
C5 N6 C18 C13 -3.0(8)
C5 N6 C18 C19 177.1(7)
C5 C6 C7 C11 -2.3(8)
C5 C6 C7 C8 179.7(6)
C5 C4 C3 C2 178.2(5)
C7 C6 C5 N6 179.5(5)
C7 C6 C5 C4 -1.8(8)
C7 C11 C12 N2 175.9(5)
C7 C11 C12 C4 -2.9(8)
C35 N4 C39 C38 2.8(8)
C35 N4 C39 C40 -177.7(5)
C40 C45 C44 C43 -2.8(9)
C40 C41 C42 C43 0.0(10)
C23 N3 C27 C28 -178.6(5)
C23 N3 C27 C26 -0.1(8)
C12 N2 C1 C2 -1.2(8)
C12 C11 C7 C6 4.6(8)
C12 C11 C7 C8 -177.3(5)
C12 C4 C3 C2 -0.5(8)
C13 N5 C6 C5 -0.1(8)
C13 N5 C6 C7 -177.0(5)
C13 C18 C19 S1 -146.3(7)
C13 C18 C19 C20 40.7(17)
C26 C27 C28 C33 -175.5(5)
C26 C27 C28 C29 5.4(9)
C26 C25 C24 C23 0.3(10)
C18 N6 C5 C6 -1.1(8)
C18 N6 C5 C4 -179.8(5)
C18 C13 C14 S2 -147.8(5)
C18 C13 C14 C15 37.7(10)
C29 C28 C33 Ir1 174.8(4)
C29 C28 C33 C32 0.0(8)
C29 C30 C31 C32 -0.8(10)
C29 C30 C31 C34 -179.2(6)
C37 C38 C39 N4 -2.3(9)
C37 C38 C39 C40 178.3(6)
C31 C30 C29 C28 0.4(10)
C44 C45 C40 C39 -175.8(5)
C44 C45 C40 C41 3.4(8)
C44 C43 C42 C41 0.7(9)
C42 C43 C44 C45 0.8(9)
C10 N1 C11 C7 0.3(8)
C10 N1 C11 C12 179.6(5)
C10 C9 C8 C7 0.3(10)
C15 C16 C17 S2 -1.2(8)
C14 S2 C17 C16 1.3(6)
C14 C13 C18 N6 -173.4(6)
C14 C13 C18 C19 6.5(11)
C14 C15 C16 C17 0.4(9)
C46 C43 C44 C45 -178.9(6)
C46 C43 C42 C41 -179.7(6)
C8 C9 C10 N1 2.1(10)
C16 C15 C14 S2 0.6(7)
C16 C15 C14 C13 175.4(6)
C17 S2 C14 C13 -176.6(5)
C17 S2 C14 C15 -1.1(5)
C20 C21 C22 S1 -2.9(15)
C19 S1 C22 C21 3.9(10)
C19 C20 C21 C22 0.0(16)
C21 C20 C19 S1 2.9(13)
C21 C20 C19 C18 176.5(10)
C49 C48 C53 C52 -1(3)
C51 C52 C53 C48 5(3)
C22 S1 C19 C18 -178.1(9)
C22 S1 C19 C20 -3.6(9)
C50 C49 C48 C47 173.9(15)
C50 C49 C48 C53 -2(3)
C50 C51 C52 C53 -4(2)
C48 C49 C50 C51 3(2)
C52 C51 C50 C49 0(2)
C47 C48 C53 C52 -177.5(19)
C60 C59 C58 C57 -3.6(17)
C59 C60 C55 C56 -3(2)
C59 C60 C55 C54 -167.2(14)
C59 C58 C57 C56 2(3)
C58 C57 C56 C55 -1(3)
C57 C56 C55 C60 1(3)
C57 C56 C55 C54 167.8(15)
C55 C60 C59 C58 3.6(13)
